data_7213444
loop_
_publ_author_name
'Boesen, Thomas'
'Feeder, Neil'
'Eastgate, Martin D.'
'Fox, David J.'
'Medlock, Jonathan A.'
'Tyzack, Charles R.'
'Warren, Stuart'

_publ_section_title
;
 The chemistry of lithiated phosphine oxides: the stereoselective
 synthesis of alkene-4,5-diols
;
_journal_issue 2
_journal_name_full 'Journal of the Chemical Society, Perkin Transactions 1'
_journal_page_first 118
_journal_paper_doi 10.1039/b008500f
_journal_year 2001
_chemical_formula_sum 'C18 H20 O3'
_chemical_formula_weight 284.34
_chemical_name_systematic
; 
? 
;
_space_group_IT_number 4
_symmetry_cell_setting monoclinic
_symmetry_space_group_name_Hall 'P 2yb'
_symmetry_space_group_name_H-M 'P 1 21 1'
_atom_sites_solution_hydrogens geom
_atom_sites_solution_primary direct
_atom_sites_solution_secondary difmap
_audit_creation_method SHELXL
_cell_angle_alpha 90.00
_cell_angle_beta 100.937(6)
_cell_angle_gamma 90.00
_cell_formula_units_Z 2
_cell_length_a 11.3620(10)
_cell_length_b 4.8730(5)
_cell_length_c 13.9800(8)
_cell_measurement_reflns_used 4145
_cell_measurement_temperature 180(2)
_cell_measurement_theta_max 25.03
_cell_measurement_theta_min 2.91
_cell_volume 759.97(11)
_computing_cell_refinement 'HKL Scalepack (Otwinowski & Minor 1997)'
_computing_data_collection
; 
"Collect" data collection software, Nonius B.V., 1998. 
;
_computing_data_reduction
; 
"Collect" data collection software, Nonius B.V., 1998. 
;
_computing_structure_refinement 'SHELXL-97 (Sheldrick, 1997)'
_computing_structure_solution 'SHELXS-97 (Sheldrick, 1990)'
_diffrn_ambient_temperature 180(2)
_diffrn_measurement_device 'Nonius KappaCCD'
_diffrn_radiation_monochromator graphite
_diffrn_radiation_source 'fine-focus sealed tube'
_diffrn_radiation_type MoK\a
_diffrn_radiation_wavelength 0.71070
_diffrn_reflns_av_R_equivalents 0.0441
_diffrn_reflns_av_sigmaI/netI 0.0602
_diffrn_reflns_limit_h_max 13
_diffrn_reflns_limit_h_min -10
_diffrn_reflns_limit_k_max 5
_diffrn_reflns_limit_k_min -5
_diffrn_reflns_limit_l_max 14
_diffrn_reflns_limit_l_min -16
_diffrn_reflns_number 4628
_diffrn_reflns_theta_max 25.00
_diffrn_reflns_theta_min 3.18
_exptl_absorpt_coefficient_mu 0.083
_exptl_absorpt_correction_type none
_exptl_crystal_colour colourless
_exptl_crystal_density_diffrn 1.243
_exptl_crystal_description block
_exptl_crystal_F_000 304
_exptl_crystal_size_max 0.18
_exptl_crystal_size_mid 0.08
_exptl_crystal_size_min 0.08
_refine_diff_density_max 0.140
_refine_diff_density_min -0.164
_refine_diff_density_rms 0.035
_refine_ls_abs_structure_details 'Flack H D (1983), Acta Cryst. A39, 876-881'
_refine_ls_abs_structure_Flack 0.09(150)
_refine_ls_extinction_method none
_refine_ls_goodness_of_fit_all 1.058
_refine_ls_goodness_of_fit_obs 1.073
_refine_ls_matrix_type full
_refine_ls_number_parameters 193
_refine_ls_number_reflns 2306
_refine_ls_number_restraints 1
_refine_ls_restrained_S_all 1.057
_refine_ls_restrained_S_obs 1.072
_refine_ls_R_factor_all 0.0551
_refine_ls_R_factor_obs 0.0425
_refine_ls_shift/esd_max 0.001
_refine_ls_shift/esd_mean 0.000
_refine_ls_structure_factor_coef Fsqd
_refine_ls_weighting_details 'w=1/[\s^2^(Fo^2^)+(0.0359P)^2^+0.0855P] where P=(Fo^2^+2Fc^2^)/3'
_refine_ls_weighting_scheme calc
_refine_ls_wR_factor_all 0.1003
_refine_ls_wR_factor_obs 0.0932
_reflns_number_observed 1963
_reflns_number_total 2306
_reflns_observed_criterion >2sigma(I)
_cod_data_source_file b008500fsup1.cif
_cod_data_source_block sw0001
_cod_depositor_comments
;
The following automatic conversions were performed:

'_symmetry_cell_setting' value 'Monoclinic' changed to 'monoclinic'
according to /home/saulius/struct/CIF-dictionaries/cif_core.dic
dictionary named 'cif_core.dic' version 2.4.2 from 2011-04-26.

Automatic conversion script
Id: cif_fix_values 1891 2012-01-12 08:04:46Z andrius 

The following automatic conversions were performed:

'_refine_ls_weighting_scheme' value 'calc
w=1/[\s^2^(Fo^2^)+(0.0359P)^2^+0.0855P] where P=(Fo^2^+2Fc^2^)/3' was
changed to 'calc'. New tag '_refine_ls_weighting_details' was
created. The value of the new tag was set to
'w=1/[\s^2^(Fo^2^)+(0.0359P)^2^+0.0855P] where P=(Fo^2^+2Fc^2^)/3'.

Automatic conversion script
Id: cif_fix_values 3143 2015-03-26 13:38:13Z robertas 
;
_cod_original_sg_symbol_H-M P2(1)
_cod_database_code 7213444

loop_
_symmetry_equiv_pos_as_xyz
'x, y, z'
'-x, y+1/2, -z'

loop_
_atom_site_aniso_label
_atom_site_aniso_U_11
_atom_site_aniso_U_22
_atom_site_aniso_U_33
_atom_site_aniso_U_23
_atom_site_aniso_U_13
_atom_site_aniso_U_12
O1 0.0421(9) 0.0248(9) 0.0324(8) -0.0003(7) 0.0005(6) -0.0026(8)
O2 0.0438(9) 0.0277(9) 0.0339(8) -0.0004(7) 0.0008(7) 0.0066(8)
O3 0.0765(13) 0.0528(14) 0.0424(10) -0.0111(10) -0.0065(9) -0.0050(11)
C1 0.0440(15) 0.054(2) 0.059(2) 0.0098(15) -0.0065(11) -0.0060(13)
C2 0.060(2) 0.069(2) 0.059(2) 0.016(2) -0.0040(13) 0.003(2)
C3 0.049(2) 0.068(2) 0.0424(14) -0.0009(15) -0.0045(11) 0.021(2)
C4 0.0332(14) 0.079(2) 0.051(2) -0.008(2) -0.0025(11) 0.0043(15)
C5 0.0310(13) 0.066(2) 0.0473(14) 0.0011(14) 0.0049(10) -0.0026(13)
C6 0.0307(12) 0.050(2) 0.0361(12) -0.0061(12) 0.0036(9) 0.0039(12)
C7 0.0334(13) 0.050(2) 0.0395(13) 0.0056(12) 0.0036(10) 0.0009(12)
C8 0.0367(13) 0.038(2) 0.0404(13) -0.0011(12) 0.0019(10) -0.0021(11)
C9 0.0344(13) 0.0368(15) 0.0401(12) 0.0011(12) -0.0009(9) -0.0016(11)
C10 0.0320(12) 0.0318(14) 0.0331(11) 0.0007(11) 0.0051(9) 0.0023(10)
C11 0.0369(13) 0.0260(13) 0.0335(12) 0.0025(10) 0.0061(9) 0.0003(10)
C12 0.0373(12) 0.0311(13) 0.0282(11) 0.0043(10) 0.0005(9) 0.0059(11)
C13 0.0461(15) 0.045(2) 0.0335(12) 0.0011(11) 0.0083(10) 0.0017(12)
C14 0.062(2) 0.049(2) 0.0326(12) -0.0030(13) 0.0092(11) 0.0050(14)
C15 0.059(2) 0.035(2) 0.0298(12) -0.0015(11) -0.0082(11) 0.0049(13)
C16 0.0395(13) 0.038(2) 0.0401(13) 0.0031(12) -0.0050(10) 0.0003(12)
C17 0.0401(14) 0.036(2) 0.0329(12) -0.0004(11) 0.0038(9) 0.0042(11)
C18 0.092(2) 0.051(2) 0.053(2) -0.004(2) -0.0182(14) -0.013(2)

loop_
_atom_site_label
_atom_site_type_symbol
_atom_site_fract_x
_atom_site_fract_y
_atom_site_fract_z
_atom_site_U_iso_or_equiv
_atom_site_thermal_displace_type
_atom_site_occupancy
_atom_site_calc_flag
_atom_site_refinement_flags
O1 O 0.44158(13) 0.2781(3) 0.55588(10) 0.0340(4) Uani 1 d .
H100 H 0.4698(19) 0.4107(29) 0.5913(7) 0.058(9) Uiso 1 calc R
O2 O 0.53622(13) -0.2332(3) 0.63824(10) 0.0360(4) Uani 1 d .
H101 H 0.5432(18) -0.1632(26) 0.5847(8) 0.054 Uiso 1 calc R
O3 O 0.7086(2) 0.6631(4) 0.97130(12) 0.0596(6) Uani 1 d .
C1 C 0.0463(2) 0.3421(6) 0.2871(2) 0.0545(7) Uani 1 d .
H1 H 0.1229(2) 0.4256(6) 0.3049(2) 0.065 Uiso 1 calc R
C2 C -0.0323(2) 0.4363(7) 0.2065(2) 0.0645(9) Uani 1 d .
H2 H -0.0091(2) 0.5826(7) 0.1692(2) 0.077 Uiso 1 calc R
C3 C -0.1440(2) 0.3210(7) 0.1794(2) 0.0548(8) Uani 1 d .
H3 H -0.1979(2) 0.3866(7) 0.1238(2) 0.066 Uiso 1 calc R
C4 C -0.1766(2) 0.1104(7) 0.2336(2) 0.0560(8) Uani 1 d .
H4 H -0.2536(2) 0.0292(7) 0.2154(2) 0.067 Uiso 1 calc R
C5 C -0.0979(2) 0.0146(7) 0.3149(2) 0.0484(7) Uani 1 d .
H5 H -0.1222(2) -0.1309(7) 0.3521(2) 0.058 Uiso 1 calc R
C6 C 0.0155(2) 0.1273(6) 0.3429(2) 0.0391(6) Uani 1 d .
C7 C 0.0981(2) 0.0118(6) 0.4269(2) 0.0413(6) Uani 1 d .
H7 H 0.0648(2) -0.1186(6) 0.4648(2) 0.050 Uiso 1 calc R
C8 C 0.2121(2) 0.0673(5) 0.4559(2) 0.0389(6) Uani 1 d .
H8 H 0.2445(2) 0.2128(5) 0.4238(2) 0.047 Uiso 1 calc R
C9 C 0.2957(2) -0.0791(5) 0.5353(2) 0.0382(6) Uani 1 d .
H9A H 0.3477(2) -0.2014(5) 0.5049(2) 0.046 Uiso 1 calc R
H9B H 0.2475(2) -0.1966(5) 0.5710(2) 0.046 Uiso 1 calc R
C10 C 0.3751(2) 0.1039(5) 0.60842(14) 0.0324(5) Uani 1 d .
H10 H 0.3233(2) 0.2202(5) 0.64242(14) 0.039 Uiso 1 calc R
C11 C 0.4612(2) -0.0625(5) 0.68466(15) 0.0322(5) Uani 1 d .
H11 H 0.4117(2) -0.1852(5) 0.71860(15) 0.039 Uiso 1 calc R
C12 C 0.5342(2) 0.1210(5) 0.76056(14) 0.0330(5) Uani 1 d .
C13 C 0.4861(2) 0.2009(5) 0.84166(15) 0.0414(6) Uani 1 d .
H13 H 0.4108(2) 0.1297(5) 0.84971(15) 0.050 Uiso 1 calc R
C14 C 0.5463(2) 0.3805(6) 0.9096(2) 0.0476(7) Uani 1 d .
H14 H 0.5125(2) 0.4318(6) 0.9641(2) 0.057 Uiso 1 calc R
C15 C 0.6554(2) 0.4860(5) 0.8990(2) 0.0433(7) Uani 1 d .
C16 C 0.7056(2) 0.4110(5) 0.8194(2) 0.0408(6) Uani 1 d .
H16 H 0.7808(2) 0.4834(5) 0.8117(2) 0.049 Uiso 1 calc R
C17 C 0.6436(2) 0.2279(5) 0.7513(2) 0.0368(6) Uani 1 d .
H17 H 0.6778(2) 0.1755(5) 0.6971(2) 0.044 Uiso 1 calc R
C18 C 0.8192(3) 0.7828(7) 0.9608(2) 0.0697(9) Uani 1 d .
H18A H 0.8479(3) 0.9038(7) 1.0163(2) 0.105 Uiso 1 calc R
H18B H 0.8079(3) 0.8895(7) 0.9003(2) 0.105 Uiso 1 calc R
H18C H 0.8784(3) 0.6377(7) 0.9584(2) 0.105 Uiso 1 calc R

loop_
_atom_type_symbol
_atom_type_description
_atom_type_scat_dispersion_real
_atom_type_scat_dispersion_imag
_atom_type_scat_source
C C 0.0033 0.0016 'International Tables Vol C Tables 4.2.6.8 and 6.1.1.4'
H H 0.0000 0.0000 'International Tables Vol C Tables 4.2.6.8 and 6.1.1.4'
O O 0.0106 0.0060 'International Tables Vol C Tables 4.2.6.8 and 6.1.1.4'

loop_
_geom_angle_atom_site_label_1
_geom_angle_atom_site_label_2
_geom_angle_atom_site_label_3
_geom_angle
C10 O1 H100 109.47(11)
C11 O2 H101 109.47(11)
C15 O3 C18 117.1(2)
C2 C1 C6 121.1(3)
C2 C1 H1 119.4(2)
C6 C1 H1 119.43(14)
C3 C2 C1 120.7(3)
C3 C2 H2 119.6(2)
C1 C2 H2 119.6(2)
C4 C3 C2 119.2(2)
C4 C3 H3 120.4(2)
C2 C3 H3 120.4(2)
C3 C4 C5 120.4(3)
C3 C4 H4 119.8(2)
C5 C4 H4 119.8(2)
C4 C5 C6 121.2(3)
C4 C5 H5 119.4(2)
C6 C5 H5 119.42(15)
C5 C6 C1 117.4(2)
C5 C6 C7 119.5(2)
C1 C6 C7 123.2(2)
C8 C7 C6 127.7(2)
C8 C7 H7 116.14(15)
C6 C7 H7 116.14(14)
C7 C8 C9 125.6(2)
C7 C8 H8 117.2(2)
C9 C8 H8 117.22(13)
C8 C9 C10 115.6(2)
C8 C9 H9A 108.39(13)
C10 C9 H9A 108.39(13)
C8 C9 H9B 108.39(13)
C10 C9 H9B 108.39(13)
H9A C9 H9B 107.4
O1 C10 C9 107.9(2)
O1 C10 C11 110.0(2)
C9 C10 C11 112.1(2)
O1 C10 H10 108.92(12)
C9 C10 H10 108.92(12)
C11 C10 H10 108.92(11)
O2 C11 C12 111.5(2)
O2 C11 C10 110.4(2)
C12 C11 C10 111.6(2)
O2 C11 H11 107.72(11)
C12 C11 H11 107.72(12)
C10 C11 H11 107.72(11)
C17 C12 C13 117.9(2)
C17 C12 C11 123.0(2)
C13 C12 C11 119.0(2)
C14 C13 C12 121.1(2)
C14 C13 H13 119.47(14)
C12 C13 H13 119.47(14)
C13 C14 C15 120.2(2)
C13 C14 H14 119.88(14)
C15 C14 H14 119.88(13)
C14 C15 O3 115.7(2)
C14 C15 C16 120.2(2)
O3 C15 C16 124.1(2)
C15 C16 C17 118.9(2)
C15 C16 H16 120.56(15)
C17 C16 H16 120.56(14)
C12 C17 C16 121.8(2)
C12 C17 H17 119.12(12)
C16 C17 H17 119.12(14)
O3 C18 H18A 109.47(14)
O3 C18 H18B 109.47(13)
H18A C18 H18B 109.5
O3 C18 H18C 109.5(2)
H18A C18 H18C 109.5
H18B C18 H18C 109.5

loop_
_geom_bond_atom_site_label_1
_geom_bond_atom_site_label_2
_geom_bond_distance
O1 C10 1.428(3)
O1 H100 0.84
O2 C11 1.432(3)
O2 H101 0.84
O3 C15 1.378(3)
O3 C18 1.419(3)
C1 C2 1.377(3)
C1 C6 1.389(4)
C1 H1 0.95
C2 C3 1.373(4)
C2 H2 0.95
C3 C4 1.368(4)
C3 H3 0.95
C4 C5 1.386(3)
C4 H4 0.95
C5 C6 1.387(3)
C5 H5 0.95
C6 C7 1.470(3)
C7 C8 1.310(3)
C7 H7 0.95
C8 C9 1.498(3)
C8 H8 0.95
C9 C10 1.518(3)
C9 H9A 0.99
C9 H9B 0.99
C10 C11 1.534(3)
C10 H10 1.00
C11 C12 1.510(3)
C11 H11 1.00
C12 C17 1.376(3)
C12 C13 1.404(3)
C13 C14 1.375(3)
C13 H13 0.95
C14 C15 1.375(3)
C14 H14 0.95
C15 C16 1.392(3)
C16 C17 1.394(3)
C16 H16 0.95
C17 H17 0.95
C18 H18A 0.98
C18 H18B 0.98
C18 H18C 0.98

loop_
_geom_torsion_atom_site_label_1
_geom_torsion_atom_site_label_2
_geom_torsion_atom_site_label_3
_geom_torsion_atom_site_label_4
_geom_torsion
C6 C1 C2 C3 0.5(5)
C1 C2 C3 C4 0.0(5)
C2 C3 C4 C5 0.0(4)
C3 C4 C5 C6 -0.5(4)
C4 C5 C6 C1 0.9(4)
C4 C5 C6 C7 -177.3(2)
C2 C1 C6 C5 -0.9(4)
C2 C1 C6 C7 177.3(3)
C5 C6 C7 C8 170.5(3)
C1 C6 C7 C8 -7.6(4)
C6 C7 C8 C9 -172.6(2)
C7 C8 C9 C10 -133.5(3)
C8 C9 C10 O1 -56.5(3)
C8 C9 C10 C11 -177.8(2)
O1 C10 C11 O2 -61.1(2)
C9 C10 C11 O2 58.9(2)
O1 C10 C11 C12 63.5(2)
C9 C10 C11 C12 -176.5(2)
O2 C11 C12 C17 33.8(3)
C10 C11 C12 C17 -90.2(3)
O2 C11 C12 C13 -150.2(2)
C10 C11 C12 C13 85.9(3)
C17 C12 C13 C14 0.1(4)
C11 C12 C13 C14 -176.2(2)
C12 C13 C14 C15 0.2(4)
C13 C14 C15 O3 -179.7(2)
C13 C14 C15 C16 -0.2(4)
C18 O3 C15 C14 -177.9(2)
C18 O3 C15 C16 2.6(4)
C14 C15 C16 C17 -0.1(4)
O3 C15 C16 C17 179.4(2)
C13 C12 C17 C16 -0.3(3)
C11 C12 C17 C16 175.8(2)
C15 C16 C17 C12 0.3(4)
